data_4316119
loop_
_publ_author_name
'H\'ector Mart\'inez-Garc\'ia'
'Dolores Morales'
'Julio P\'erez'
'Marcos Puerto'
'Daniel Miguel'

_publ_contact_author
;    JULIO PEREZ
     Departamento de Quimica Organica e Inorganica
     IUQOEM - Facultad de Quimica
     Universidad de Oviedo-CSIC
     C/ Julian Claveria s/n
     33006 Oviedo  (ASTURIAS)
     SPAIN
;
_publ_contact_author_email moralesdolores.uo@uniovi.es
_publ_contact_author_fax +34-85-103446
_publ_contact_author_phone +34-85-103467
_publ_section_title
;
 1,3,5-Tris(thiocyanatomethyl)mesitylene as a Ligand. Pseudooctahedral
 Molybdenum, Manganese, and Rhenium Carbonyl Complexes and Copper and
 Silver Dimers. Copper-Catalyzed Carbene- and Nitrene-Transfer Reactions
;
_journal_name_full 'Inorganic Chemistry'
_journal_page_first 6974
_journal_page_last 6985
_journal_paper_doi 10.1021/ic1006082
_journal_volume 49
_journal_year 2010
_chemical_formula_moiety '3(C32 H12 B F24), 4(C18 H15 Mn N3 O3 S3)'
_chemical_formula_sum 'C168 H96 B3 F72 Mn4 N12 O12 S12'
_chemical_formula_weight 4479.60
_chemical_name_systematic
;
 ?
;
_space_group_IT_number 218
_symmetry_cell_setting cubic
_symmetry_space_group_name_Hall 'P -4n 2 3'
_symmetry_space_group_name_H-M 'P -4 3 n'
_atom_sites_solution_hydrogens geom
_atom_sites_solution_primary direct
_atom_sites_solution_secondary difmap
_audit_creation_method SHELXL-97
_cell_angle_alpha 90.00
_cell_angle_beta 90.00
_cell_angle_gamma 90.00
_cell_formula_units_Z 2
_cell_length_a 21.6980(1)
_cell_length_b 21.6980(1)
_cell_length_c 21.6980(1)
_cell_measurement_reflns_used 18112
_cell_measurement_temperature 150(2)
_cell_measurement_theta_max 68.251
_cell_measurement_theta_min 2.209
_cell_volume 10215.49(8)
_computing_cell_refinement 'HKL SCALEPACK (Otwinowski & Minor, 1997)'
_computing_data_collection 'COLLECT (Nonius BV, 1997-2000)'
_computing_data_reduction 'HKL DENZO and SCALEPACK (Otwinowski & Minor, 1997)'
_computing_molecular_graphics 'PLATON (Spek, 2005)'
_computing_publication_material 'SHELXL-97 (Sheldrick, 1997)'
_computing_structure_refinement 'SHELXL-97 (Sheldrick, 1997)'
_computing_structure_solution 'SIR-92 (Altomare et al., 1994)'
_diffrn_ambient_temperature 150(2)
_diffrn_detector_area_resol_mean 9
_diffrn_measured_fraction_theta_full 1.000
_diffrn_measured_fraction_theta_max 1.000
_diffrn_measurement_device '90mm CCD camera on \k-goniostat'
_diffrn_measurement_device_type KappaCCD
_diffrn_measurement_method '\f and \w scans'
_diffrn_radiation_monochromator 'horizontally mounted graphite crystal'
_diffrn_radiation_source 'fine-focus sealed tube'
_diffrn_radiation_type CuK\a
_diffrn_radiation_wavelength 1.5418
_diffrn_reflns_av_R_equivalents 0.0253
_diffrn_reflns_av_sigmaI/netI 0.0316
_diffrn_reflns_limit_h_max 26
_diffrn_reflns_limit_h_min 1
_diffrn_reflns_limit_k_max 26
_diffrn_reflns_limit_k_min 0
_diffrn_reflns_limit_l_max 14
_diffrn_reflns_limit_l_min -14
_diffrn_reflns_number 78497
_diffrn_reflns_theta_full 68.21
_diffrn_reflns_theta_max 68.21
_diffrn_reflns_theta_min 2.88
_diffrn_standards_number 0
_exptl_absorpt_coefficient_mu 4.208
_exptl_absorpt_correction_T_max 1.469
_exptl_absorpt_correction_T_min 0.824
_exptl_absorpt_correction_type multi-scan
_exptl_absorpt_process_details
;
 R.H. Blessing, Acta Cryst. (1995), A51, 33-38
;
_exptl_crystal_colour yellow
_exptl_crystal_density_diffrn 1.456
_exptl_crystal_density_method 'not measured'
_exptl_crystal_description prism
_exptl_crystal_F_000 4478
_exptl_crystal_size_max 0.37
_exptl_crystal_size_mid 0.25
_exptl_crystal_size_min 0.25
_refine_diff_density_max 0.616
_refine_diff_density_min -1.295
_refine_diff_density_rms 0.089
_refine_ls_abs_structure_details 'Flack H D (1983), Acta Cryst. A39, 876-881'
_refine_ls_abs_structure_Flack 0.080(13)
_refine_ls_extinction_method none
_refine_ls_goodness_of_fit_ref 1.041
_refine_ls_hydrogen_treatment constr
_refine_ls_matrix_type full
_refine_ls_number_parameters 251
_refine_ls_number_reflns 3129
_refine_ls_number_restraints 36
_refine_ls_restrained_S_all 1.064
_refine_ls_R_factor_all 0.0837
_refine_ls_R_factor_gt 0.0777
_refine_ls_shift/su_max 0.000
_refine_ls_shift/su_mean 0.000
_refine_ls_structure_factor_coef Fsqd
_refine_ls_weighting_details 'w=1/[\s^2^(Fo^2^)+(0.1583P)^2^+8.0122P] where P=(Fo^2^+2Fc^2^)/3'
_refine_ls_weighting_scheme calc
_refine_ls_wR_factor_gt 0.2187
_refine_ls_wR_factor_ref 0.2272
_reflns_number_gt 2759
_reflns_number_total 3129
_reflns_threshold_expression >2sigma(I)
_cod_data_source_file ic1006082_si_002_4.cif
_cod_data_source_block hm400_compound_3
_cod_depositor_comments
;
The following automatic conversions were performed:

'_symmetry_cell_setting' value 'Cubic' changed to 'cubic' according
to the built-in table from CIF Core dictionary named 'cif_core.dic'
version 2.4.1 from 2010-06-29.

Automatic conversion script
Id: cif_fix_values 1646 2011-03-28 12:23:43Z adriana 
;
_cod_database_code 4316119

loop_
_symmetry_equiv_pos_as_xyz
'x, y, z'
'-x+1/2, z+1/2, -y+1/2'
'-x+1/2, -z+1/2, y+1/2'
'-z+1/2, -y+1/2, x+1/2'
'y, -z, -x'
'-z, x, -y'
'-z+1/2, y+1/2, -x+1/2'
'-y+1/2, x+1/2, -z+1/2'
'-z, -x, y'
'x, -y, -z'
'y+1/2, -x+1/2, -z+1/2'
'x+1/2, -z+1/2, -y+1/2'
'-x, y, -z'
'-y, -z, x'
'-x, -y, z'
'y+1/2, x+1/2, z+1/2'
'-y, z, -x'
'x+1/2, z+1/2, y+1/2'
'z+1/2, y+1/2, x+1/2'
'z, -x, -y'
'z, x, y'
'-y+1/2, -x+1/2, z+1/2'
'y, z, x'
'z+1/2, -y+1/2, -x+1/2'

loop_
_atom_site_label
_atom_site_type_symbol
_atom_site_fract_x
_atom_site_fract_y
_atom_site_fract_z
_atom_site_U_iso_or_equiv
_atom_site_adp_type
_atom_site_occupancy
_atom_site_symmetry_multiplicity
_atom_site_calc_flag
_atom_site_refinement_flags
_atom_site_disorder_assembly
_atom_site_disorder_group
Mn1 Mn 0.7640 0.7640 0.7640 0.0450(4) Uani 1 3 d S . .
S1 S 0.76210(10) 0.54315(8) 0.74808(10) 0.0804(6) Uani 1 1 d . . .
C1 C 0.7617(3) 0.6207(3) 0.7547(3) 0.0650(16) Uani 1 1 d . . .
N1 N 0.7630(2) 0.6732(2) 0.7598(2) 0.0538(11) Uani 1 1 d . . .
C2 C 0.7011(3) 0.5312(3) 0.6894(3) 0.0634(16) Uani 1 1 d . . .
H2A H 0.7192 0.5090 0.6539 0.076 Uiso 1 1 calc R . .
H2B H 0.6688 0.5043 0.7073 0.076 Uiso 1 1 calc R . .
C3 C 0.6706(2) 0.5902(2) 0.6658(2) 0.0461(12) Uani 1 1 d . . .
C4 C 0.6951(3) 0.6200(3) 0.6135(3) 0.0528(13) Uani 1 1 d . . .
C5 C 0.7522(3) 0.5947(3) 0.5842(4) 0.0726(19) Uani 1 1 d . . .
H5A H 0.7408 0.5647 0.5524 0.109 Uiso 1 1 calc R . .
H5B H 0.7774 0.5744 0.6157 0.109 Uiso 1 1 calc R . .
H5C H 0.7757 0.6284 0.5655 0.109 Uiso 1 1 calc R . .
C10 C 0.7640(3) 0.7640(3) 0.8494(3) 0.0674(17) Uani 1 1 d . . .
O10 O 0.7643(4) 0.7647(3) 0.9016(2) 0.106(2) Uani 1 1 d . . .
C20 C 0.79775(19) 0.94418(19) 0.51777(18) 0.0313(8) Uani 1 1 d . . .
B1 B 0.7500 1.0000 0.5000 0.0290(18) Uani 1 4 d S . .
C21 C 0.8203(2) 0.9030(2) 0.4742(2) 0.0350(9) Uani 1 1 d . . .
H21 H 0.8020 0.9025 0.4344 0.042 Uiso 1 1 calc R . .
C22 C 0.8683(2) 0.8626(2) 0.4863(2) 0.0443(12) Uani 1 1 d . A .
C23 C 0.8963(3) 0.8613(2) 0.5444(3) 0.0484(12) Uani 1 1 d . . .
H23 H 0.9291 0.8337 0.5531 0.058 Uiso 1 1 calc R . .
C24 C 0.8747(2) 0.9015(2) 0.5888(2) 0.0431(11) Uani 1 1 d . B .
C25 C 0.8258(2) 0.9421(2) 0.5758(2) 0.0374(9) Uani 1 1 d . . .
H25 H 0.8114 0.9688 0.6073 0.045 Uiso 1 1 calc R . .
C26 C 0.8903(3) 0.8194(3) 0.4383(3) 0.0583(13) Uani 1 1 d DU . .
F26A F 0.9484(4) 0.8008(7) 0.4497(6) 0.101(3) Uani 0.485(9) 1 d PDU A 1
F26B F 0.8609(7) 0.7648(6) 0.4390(11) 0.093(3) Uani 0.485(9) 1 d PDU A 1
F26C F 0.8842(7) 0.8399(7) 0.3808(5) 0.092(3) Uani 0.485(9) 1 d PDU A 1
F26D F 0.9459(4) 0.8299(7) 0.4158(6) 0.101(3) Uani 0.515(9) 1 d PDU A 2
F26E F 0.8840(7) 0.7602(5) 0.4527(10) 0.093(3) Uani 0.515(9) 1 d PDU A 2
F26F F 0.8526(6) 0.8206(7) 0.3853(5) 0.092(3) Uani 0.515(9) 1 d PDU A 2
C27 C 0.9055(3) 0.9044(4) 0.6497(3) 0.0646(16) Uani 1 1 d DU . .
F27A F 0.8944(11) 0.9503(8) 0.6831(7) 0.104(7) Uani 0.54(3) 1 d PDU B 1
F27B F 0.9618(5) 0.8894(13) 0.6463(8) 0.111(6) Uani 0.54(3) 1 d PDU B 1
F27C F 0.8826(8) 0.8573(9) 0.6826(6) 0.108(6) Uani 0.54(3) 1 d PDU B 1
F27D F 0.9247(12) 0.9584(6) 0.6627(9) 0.102(6) Uani 0.46(3) 1 d PDU B 2
F27E F 0.9457(10) 0.8657(8) 0.6621(10) 0.097(6) Uani 0.46(3) 1 d PDU B 2
F27F F 0.8662(6) 0.9010(13) 0.6994(5) 0.112(8) Uani 0.46(3) 1 d PDU B 2

loop_
_atom_site_aniso_label
_atom_site_aniso_U_11
_atom_site_aniso_U_22
_atom_site_aniso_U_33
_atom_site_aniso_U_23
_atom_site_aniso_U_13
_atom_site_aniso_U_12
Mn1 0.0450(4) 0.0450(4) 0.0450(4) -0.0043(3) -0.0043(3) -0.0043(3)
S1 0.0969(13) 0.0469(8) 0.0975(13) 0.0053(8) -0.0321(11) 0.0138(8)
C1 0.072(4) 0.062(4) 0.061(3) 0.009(3) -0.011(3) 0.012(3)
N1 0.061(3) 0.050(3) 0.050(2) -0.0020(19) -0.003(2) 0.001(2)
C2 0.070(4) 0.043(3) 0.077(4) 0.004(3) -0.002(3) 0.001(3)
C3 0.049(3) 0.038(3) 0.052(3) -0.004(2) -0.006(2) -0.002(2)
C4 0.055(3) 0.053(3) 0.050(3) -0.019(2) 0.007(2) 0.001(2)
C5 0.058(4) 0.070(4) 0.089(5) -0.002(4) 0.018(3) 0.028(3)
C10 0.082(4) 0.052(3) 0.068(4) -0.007(3) -0.008(3) -0.008(4)
O10 0.150(6) 0.130(5) 0.039(3) -0.018(3) -0.004(3) -0.028(5)
C20 0.035(2) 0.031(2) 0.0280(19) -0.0009(16) 0.0033(16) 0.0011(16)
B1 0.030(5) 0.028(3) 0.028(3) 0.000 0.000 0.000
C21 0.036(2) 0.031(2) 0.038(2) -0.0033(16) -0.0043(17) 0.0058(17)
C22 0.042(3) 0.045(3) 0.046(3) 0.003(2) 0.002(2) 0.007(2)
C23 0.050(3) 0.037(3) 0.059(3) 0.002(2) 0.002(2) 0.015(2)
C24 0.051(3) 0.040(2) 0.038(2) -0.0016(19) -0.009(2) 0.009(2)
C25 0.036(2) 0.039(2) 0.037(2) -0.0041(18) -0.0030(18) 0.0017(18)
C26 0.064(3) 0.051(3) 0.059(3) -0.004(3) 0.008(3) 0.016(3)
F26A 0.057(3) 0.151(9) 0.095(7) -0.065(5) 0.015(4) 0.003(4)
F26B 0.100(9) 0.060(3) 0.118(9) -0.025(3) 0.015(7) 0.021(5)
F26C 0.118(8) 0.093(7) 0.064(3) -0.025(3) 0.015(5) 0.036(6)
F26D 0.057(3) 0.151(9) 0.095(7) -0.065(5) 0.015(4) 0.003(4)
F26E 0.100(9) 0.060(3) 0.118(9) -0.025(3) 0.015(7) 0.021(5)
F26F 0.118(8) 0.093(7) 0.064(3) -0.025(3) 0.015(5) 0.036(6)
C27 0.066(4) 0.081(4) 0.047(3) 0.007(3) -0.008(3) 0.027(3)
F27A 0.141(15) 0.116(8) 0.055(9) -0.038(7) -0.051(9) 0.071(9)
F27B 0.055(5) 0.210(18) 0.070(9) -0.043(9) -0.033(4) 0.049(7)
F27C 0.131(12) 0.142(11) 0.052(6) 0.032(7) -0.011(6) -0.013(9)
F27D 0.137(15) 0.094(6) 0.074(10) -0.037(6) -0.040(8) 0.013(7)
F27E 0.126(13) 0.088(8) 0.078(10) -0.008(6) -0.049(8) 0.066(9)
F27F 0.122(9) 0.17(2) 0.046(6) 0.027(9) -0.006(5) 0.025(10)

loop_
_atom_type_symbol
_atom_type_description
_atom_type_scat_dispersion_real
_atom_type_scat_dispersion_imag
_atom_type_scat_source
C C 0.0181 0.0091 'International Tables Vol C Tables 4.2.6.8 and 6.1.1.4'
H H 0.0000 0.0000 'International Tables Vol C Tables 4.2.6.8 and 6.1.1.4'
B B 0.0090 0.0039 'International Tables Vol C Tables 4.2.6.8 and 6.1.1.4'
F F 0.0727 0.0534 'International Tables Vol C Tables 4.2.6.8 and 6.1.1.4'
Mn Mn -0.5299 2.8052 'International Tables Vol C Tables 4.2.6.8 and 6.1.1.4'
N N 0.0311 0.0180 'International Tables Vol C Tables 4.2.6.8 and 6.1.1.4'
O O 0.0492 0.0322 'International Tables Vol C Tables 4.2.6.8 and 6.1.1.4'
S S 0.3331 0.5567 'International Tables Vol C Tables 4.2.6.8 and 6.1.1.4'

loop_
_geom_angle_atom_site_label_1
_geom_angle_atom_site_label_2
_geom_angle_atom_site_label_3
_geom_angle
_geom_angle_site_symmetry_1
_geom_angle_site_symmetry_3
_geom_angle_publ_flag
C10 Mn1 C10 90.0(3) . 23 ?
C10 Mn1 C10 90.0(3) . 21 ?
C10 Mn1 C10 90.0(3) 23 21 ?
C10 Mn1 N1 90.7(3) . 23 ?
C10 Mn1 N1 92.6(2) 23 23 ?
C10 Mn1 N1 177.3(3) 21 23 ?
C10 Mn1 N1 92.6(2) . . ?
C10 Mn1 N1 177.3(3) 23 . ?
C10 Mn1 N1 90.7(3) 21 . ?
N1 Mn1 N1 86.7(2) 23 . ?
C10 Mn1 N1 177.3(3) . 21 ?
C10 Mn1 N1 90.7(3) 23 21 ?
C10 Mn1 N1 92.6(2) 21 21 ?
N1 Mn1 N1 86.7(2) 23 21 ?
N1 Mn1 N1 86.7(2) . 21 ?
C1 S1 C2 101.2(3) . . ?
N1 C1 S1 178.2(7) . . ?
C1 N1 Mn1 177.0(5) . . ?
C3 C2 S1 114.9(4) . . ?
C3 C2 H2A 108.5 . . ?
S1 C2 H2A 108.5 . . ?
C3 C2 H2B 108.5 . . ?
S1 C2 H2B 108.5 . . ?
H2A C2 H2B 107.5 . . ?
C4 C3 C4 120.5(6) 23 . ?
C4 C3 C2 120.1(5) 23 . ?
C4 C3 C2 119.4(5) . . ?
C3 C4 C3 119.5(6) 21 . ?
C3 C4 C5 121.6(6) 21 . ?
C3 C4 C5 118.9(6) . . ?
C4 C5 H5A 109.5 . . ?
C4 C5 H5B 109.5 . . ?
H5A C5 H5B 109.5 . . ?
C4 C5 H5C 109.5 . . ?
H5A C5 H5C 109.5 . . ?
H5B C5 H5C 109.5 . . ?
O10 C10 Mn1 179.1(7) . . ?
C21 C20 C25 116.0(4) . . ?
C21 C20 B1 122.5(3) . . ?
C25 C20 B1 120.7(3) . . ?
C20 B1 C20 101.6(3) 2_656 3_664 ?
C20 B1 C20 113.53(16) 2_656 . ?
C20 B1 C20 113.53(16) 3_664 . ?
C20 B1 C20 113.53(16) 2_656 10_576 ?
C20 B1 C20 113.53(16) 3_664 10_576 ?
C20 B1 C20 101.6(3) . 10_576 ?
C22 C21 C20 122.8(4) . . ?
C22 C21 H21 118.6 . . ?
C20 C21 H21 118.6 . . ?
C21 C22 C23 120.6(5) . . ?
C21 C22 C26 120.6(5) . . ?
C23 C22 C26 118.8(4) . . ?
C24 C23 C22 118.0(5) . . ?
C24 C23 H23 121.0 . . ?
C22 C23 H23 121.0 . . ?
C23 C24 C25 120.7(5) . . ?
C23 C24 C27 119.7(5) . . ?
C25 C24 C27 119.4(5) . . ?
C20 C25 C24 121.9(4) . . ?
C20 C25 H25 119.0 . . ?
C24 C25 H25 119.0 . . ?
F26D C26 F26E 110.4(10) . . ?
F26C C26 F26B 105.0(11) . . ?
F26C C26 F26A 111.5(9) . . ?
F26B C26 F26A 100.3(9) . . ?
F26D C26 F26F 103.0(8) . . ?
F26E C26 F26F 98.6(10) . . ?
F26D C26 C22 116.4(7) . . ?
F26E C26 C22 114.4(11) . . ?
F26C C26 C22 114.5(7) . . ?
F26B C26 C22 113.3(11) . . ?
F26A C26 C22 111.2(7) . . ?
F26F C26 C22 112.0(7) . . ?
F27A C27 F27B 114.9(13) . . ?
F27E C27 F27D 110.1(14) . . ?
F27A C27 F27C 103.1(11) . . ?
F27B C27 F27C 101.1(11) . . ?
F27E C27 F27F 103.3(12) . . ?
F27D C27 F27F 94.4(12) . . ?
F27E C27 C24 118.8(11) . . ?
F27A C27 C24 117.5(7) . . ?
F27B C27 C24 111.9(9) . . ?
F27D C27 C24 112.6(9) . . ?
F27C C27 C24 106.0(8) . . ?
F27F C27 C24 114.7(8) . . ?

loop_
_geom_bond_atom_site_label_1
_geom_bond_atom_site_label_2
_geom_bond_distance
_geom_bond_site_symmetry_2
_geom_bond_publ_flag
Mn1 C10 1.852(7) . ?
Mn1 C10 1.852(7) 23 ?
Mn1 C10 1.852(7) 21 ?
Mn1 N1 1.972(5) 23 ?
Mn1 N1 1.972(5) . ?
Mn1 N1 1.972(5) 21 ?
S1 C1 1.689(7) . ?
S1 C2 1.856(8) . ?
C1 N1 1.145(9) . ?
C2 C3 1.529(8) . ?
C2 H2A 0.9900 . ?
C2 H2B 0.9900 . ?
C3 C4 1.365(8) 23 ?
C3 C4 1.411(8) . ?
C4 C3 1.365(8) 21 ?
C4 C5 1.497(8) . ?
C5 H5A 0.9800 . ?
C5 H5B 0.9800 . ?
C5 H5C 0.9800 . ?
C10 O10 1.133(9) . ?
C20 C21 1.389(6) . ?
C20 C25 1.399(6) . ?
C20 B1 1.640(4) . ?
B1 C20 1.640(4) 2_656 ?
B1 C20 1.640(4) 3_664 ?
B1 C20 1.640(4) 10_576 ?
C21 C22 1.387(7) . ?
C21 H21 0.9500 . ?
C22 C23 1.400(8) . ?
C22 C26 1.481(8) . ?
C23 C24 1.379(8) . ?
C23 H23 0.9500 . ?
C24 C25 1.408(7) . ?
C24 C27 1.482(8) . ?
C25 H25 0.9500 . ?
C26 F26D 1.322(10) . ?
C26 F26E 1.330(12) . ?
C26 F26C 1.332(11) . ?
C26 F26B 1.345(13) . ?
C26 F26A 1.346(11) . ?
C26 F26F 1.412(11) . ?
C27 F27E 1.240(12) . ?
C27 F27A 1.255(11) . ?
C27 F27B 1.266(11) . ?
C27 F27D 1.277(14) . ?
C27 F27C 1.342(12) . ?
C27 F27F 1.376(13) . ?

loop_
_geom_torsion_atom_site_label_1
_geom_torsion_atom_site_label_2
_geom_torsion_atom_site_label_3
_geom_torsion_atom_site_label_4
_geom_torsion
_geom_torsion_site_symmetry_1
_geom_torsion_site_symmetry_2
_geom_torsion_site_symmetry_3
_geom_torsion_site_symmetry_4
_geom_torsion_publ_flag
C1 S1 C2 C3 0.1(6) . . . . ?
S1 C2 C3 C4 -89.3(6) . . . 23 ?
S1 C2 C3 C4 90.9(6) . . . . ?
C4 C3 C4 C3 -3.7(11) 23 . . 21 ?
C2 C3 C4 C3 176.1(4) . . . 21 ?
C4 C3 C4 C5 177.3(5) 23 . . . ?
C2 C3 C4 C5 -2.9(8) . . . . ?
C21 C20 B1 C20 148.8(5) . . . 2_656 ?
C25 C20 B1 C20 -42.0(3) . . . 2_656 ?
C21 C20 B1 C20 33.4(3) . . . 3_664 ?
C25 C20 B1 C20 -157.4(4) . . . 3_664 ?
C21 C20 B1 C20 -88.9(4) . . . 10_576 ?
C25 C20 B1 C20 80.3(4) . . . 10_576 ?
C25 C20 C21 C22 -1.0(7) . . . . ?
B1 C20 C21 C22 168.7(4) . . . . ?
C20 C21 C22 C23 0.5(8) . . . . ?
C20 C21 C22 C26 179.7(5) . . . . ?
C21 C22 C23 C24 -0.2(8) . . . . ?
C26 C22 C23 C24 -179.4(5) . . . . ?
C22 C23 C24 C25 0.4(8) . . . . ?
C22 C23 C24 C27 -176.3(6) . . . . ?
C21 C20 C25 C24 1.2(7) . . . . ?
B1 C20 C25 C24 -168.7(4) . . . . ?
C23 C24 C25 C20 -1.0(8) . . . . ?
C27 C24 C25 C20 175.8(5) . . . . ?
C21 C22 C26 F26D 111.3(10) . . . . ?
C23 C22 C26 F26D -69.5(10) . . . . ?
C21 C22 C26 F26E -118.0(9) . . . . ?
C23 C22 C26 F26E 61.2(10) . . . . ?
C21 C22 C26 F26C 30.3(11) . . . . ?
C23 C22 C26 F26C -150.5(9) . . . . ?
C21 C22 C26 F26B -90.1(9) . . . . ?
C23 C22 C26 F26B 89.1(10) . . . . ?
C21 C22 C26 F26A 157.8(9) . . . . ?
C23 C22 C26 F26A -23.0(11) . . . . ?
C21 C22 C26 F26F -6.9(10) . . . . ?
C23 C22 C26 F26F 172.4(8) . . . . ?
C23 C24 C27 F27E -8.1(17) . . . . ?
C25 C24 C27 F27E 175.2(15) . . . . ?
C23 C24 C27 F27A 163.8(16) . . . . ?
C25 C24 C27 F27A -13.0(18) . . . . ?
C23 C24 C27 F27B 27.7(17) . . . . ?
C25 C24 C27 F27B -149.1(16) . . . . ?
C23 C24 C27 F27D 122.7(15) . . . . ?
C25 C24 C27 F27D -54.0(16) . . . . ?
C23 C24 C27 F27C -81.6(12) . . . . ?
C25 C24 C27 F27C 101.6(12) . . . . ?
C23 C24 C27 F27F -130.8(14) . . . . ?
C25 C24 C27 F27F 52.4(15) . . . . ?

loop_
_platon_squeeze_void_nr
_platon_squeeze_void_average_x
_platon_squeeze_void_average_y
_platon_squeeze_void_average_z
_platon_squeeze_void_volume
_platon_squeeze_void_count_electrons
1 0.000 0.000 0.000 570.6 289.4
2 0.000 0.000 0.500 114.4 37.5
3 0.000 0.500 0.000 114.5 37.5
4 0.000 0.500 0.500 114.5 37.2
5 0.500 0.500 0.500 570.6 288.4
6 0.500 0.000 0.000 114.5 37.5
7 0.500 0.000 0.500 114.5 37.2
8 0.500 0.500 1.000 114.4 37.2
